data_4110238
loop_
_publ_author_name
'Matthew J. Horner'
'K. Travis Holman'
'Michael D. Ward'

_publ_section_title
;
 Architectural Diversity and Elastic Networks in Hydrogen-Bonded Host
 Frameworks: From Molecular Jaws to Cylinders
;
_journal_name_full 'Journal of the American Chemical Society'
_journal_page_first 14640
_journal_page_last 14660
_journal_paper_doi 10.1021/ja0741574
_journal_volume 129
_journal_year 2007
_chemical_formula_sum 'C45 H69 N9 O9 S3'
_chemical_formula_weight 976.27
_chemical_name_systematic
; 
 ? 
;
_space_group_IT_number 14
_symmetry_cell_setting monoclinic
_symmetry_space_group_name_Hall '-P 2ybc'
_symmetry_space_group_name_H-M 'P 1 21/c 1'
_atom_sites_solution_hydrogens geom
_atom_sites_solution_primary direct
_atom_sites_solution_secondary difmap
_audit_creation_method SHELXL-97
_cell_angle_alpha 90.00
_cell_angle_beta 103.582(2)
_cell_angle_gamma 90.00
_cell_formula_units_Z 4
_cell_length_a 19.169(2)
_cell_length_b 22.004(3)
_cell_length_c 13.2277(16)
_cell_measurement_reflns_used 2855
_cell_measurement_temperature 173(2)
_cell_measurement_theta_max 23.4445
_cell_measurement_theta_min 2.374
_cell_volume 5423.3(11)
_computing_cell_refinement 'SAINT, Bruker'
_computing_data_collection 'SMART, Bruker (or Siemens)'
_computing_data_reduction 'SAINT, Bruker'
_computing_molecular_graphics 'XSEED, L. Barbour; http://www.xseed.com'
_computing_publication_material CIFTAB
_computing_structure_refinement 'SHELXL-97 (Sheldrick, 1997)'
_computing_structure_solution 'SHELXS-97 (Sheldrick, 1990)'
_diffrn_ambient_temperature 173(2)
_diffrn_measured_fraction_theta_full 0.999
_diffrn_measured_fraction_theta_max 0.999
_diffrn_measurement_device_type 'SMART platform CCD, Bruker (or Siemens)'
_diffrn_measurement_method 'omega scans'
_diffrn_radiation_monochromator graphite
_diffrn_radiation_source 'fine-focus sealed tube'
_diffrn_radiation_type MoK\a
_diffrn_radiation_wavelength 0.71073
_diffrn_reflns_av_R_equivalents 0.0471
_diffrn_reflns_av_sigmaI/netI 0.0437
_diffrn_reflns_limit_h_max 22
_diffrn_reflns_limit_h_min -22
_diffrn_reflns_limit_k_max 25
_diffrn_reflns_limit_k_min -26
_diffrn_reflns_limit_l_max 15
_diffrn_reflns_limit_l_min -15
_diffrn_reflns_number 37965
_diffrn_reflns_theta_full 25.00
_diffrn_reflns_theta_max 25.00
_diffrn_reflns_theta_min 1.43
_exptl_absorpt_coefficient_mu 0.194
_exptl_absorpt_correction_T_max 0.9885
_exptl_absorpt_correction_T_min 0.9406
_exptl_absorpt_correction_type multi-scan
_exptl_absorpt_process_details 'SADABS, G. Sheldrick (1999)'
_exptl_crystal_colour colorless
_exptl_crystal_density_diffrn 1.196
_exptl_crystal_description plate
_exptl_crystal_F_000 2088
_exptl_crystal_size_max 0.32
_exptl_crystal_size_mid 0.29
_exptl_crystal_size_min 0.06
_refine_diff_density_max 0.464
_refine_diff_density_min -0.455
_refine_diff_density_rms 0.061
_refine_ls_extinction_method none
_refine_ls_goodness_of_fit_ref 1.132
_refine_ls_hydrogen_treatment constr
_refine_ls_matrix_type full
_refine_ls_number_parameters 604
_refine_ls_number_reflns 9549
_refine_ls_number_restraints 4
_refine_ls_restrained_S_all 1.132
_refine_ls_R_factor_all 0.0986
_refine_ls_R_factor_gt 0.0617
_refine_ls_shift/su_max 0.003
_refine_ls_shift/su_mean 0.000
_refine_ls_structure_factor_coef Fsqd
_refine_ls_weighting_details 'calc w=1/[\s^2^(Fo^2^)+(0.0940P)^2^+1.9019P] where P=(Fo^2^+2Fc^2^)/3'
_refine_ls_weighting_scheme calc
_refine_ls_wR_factor_gt 0.1739
_refine_ls_wR_factor_ref 0.1895
_reflns_number_gt 6300
_reflns_number_total 9549
_reflns_threshold_expression >2sigma(I)
_cod_data_source_file ja0741574si20070910_040750_37.cif
_cod_data_source_block G4TBBS.2/3benzene
_cod_original_cell_volume 5423.5(11)
_cod_database_code 4110238

loop_
_symmetry_equiv_pos_as_xyz
'x, y, z'
'-x, y+1/2, -z+1/2'
'-x, -y, -z'
'x, -y-1/2, z-1/2'

loop_
_atom_site_label
_atom_site_type_symbol
_atom_site_fract_x
_atom_site_fract_y
_atom_site_fract_z
_atom_site_U_iso_or_equiv
_atom_site_adp_type
_atom_site_occupancy
_atom_site_symmetry_multiplicity
_atom_site_calc_flag
_atom_site_refinement_flags
_atom_site_disorder_assembly
_atom_site_disorder_group
S1 S 1.13549(4) 0.32681(3) 0.95152(6) 0.0365(2) Uani 1 1 d D . .
S2 S 0.79948(4) 0.32471(4) 0.50097(6) 0.0406(2) Uani 1 1 d . . .
S3 S 0.46995(4) 0.32950(4) 0.71835(6) 0.0409(2) Uani 1 1 d D . .
O1 O 1.16677(10) 0.32345(9) 0.86073(16) 0.0423(5) Uani 1 1 d . A .
O2 O 1.17183(11) 0.28595(10) 1.03456(16) 0.0462(5) Uani 1 1 d . A .
O3 O 1.05800(10) 0.31730(9) 0.92301(16) 0.0411(5) Uani 1 1 d . A .
O4 O 0.83692(11) 0.30175(10) 0.42487(17) 0.0492(6) Uani 1 1 d . . .
O5 O 0.83346(11) 0.30386(10) 0.60567(17) 0.0481(6) Uani 1 1 d . . .
O6 O 0.72270(11) 0.31157(10) 0.47363(17) 0.0458(5) Uani 1 1 d . . .
O7 O 0.50911(11) 0.31040(10) 0.82119(17) 0.0492(6) Uani 1 1 d . B .
O8 O 0.49785(11) 0.29980(11) 0.63664(18) 0.0525(6) Uani 1 1 d . B .
O9 O 0.39263(10) 0.32191(9) 0.70208(17) 0.0446(5) Uani 1 1 d . B .
N1 N 1.42398(13) 0.27162(12) 0.9655(2) 0.0494(7) Uani 1 1 d . . .
H1A H 1.4487 0.2526 1.0209 0.059 Uiso 1 1 calc R . .
H1B H 1.4454 0.2841 0.9173 0.059 Uiso 1 1 calc R . .
N2 N 1.32322(13) 0.26225(12) 1.0275(2) 0.0467(7) Uani 1 1 d . . .
H2A H 1.3484 0.2433 1.0827 0.056 Uiso 1 1 calc R . .
H2B H 1.2770 0.2685 1.0209 0.056 Uiso 1 1 calc R . .
N3 N 1.31767(14) 0.31071(12) 0.8719(2) 0.0482(7) Uani 1 1 d . . .
H3A H 1.3392 0.3238 0.8241 0.058 Uiso 1 1 calc R . .
H3B H 1.2715 0.3172 0.8647 0.058 Uiso 1 1 calc R . .
N4 N 1.08717(13) 0.25966(13) 0.6762(2) 0.0489(7) Uani 1 1 d . . .
H4A H 1.1097 0.2390 0.6367 0.059 Uiso 1 1 calc R . .
H4B H 1.1103 0.2713 0.7388 0.059 Uiso 1 1 calc R . .
N5 N 0.98315(13) 0.25611(13) 0.5475(2) 0.0501(7) Uani 1 1 d . . .
H5A H 1.0053 0.2354 0.5074 0.060 Uiso 1 1 calc R . .
H5B H 0.9375 0.2654 0.5251 0.060 Uiso 1 1 calc R . .
N6 N 0.98496(14) 0.30449(13) 0.7019(2) 0.0519(7) Uani 1 1 d . . .
H6A H 1.0083 0.3159 0.7645 0.062 Uiso 1 1 calc R . .
H6B H 0.9393 0.3137 0.6793 0.062 Uiso 1 1 calc R . .
N7 N 0.74742(13) 0.24250(12) 0.7292(2) 0.0458(7) Uani 1 1 d . . .
H7A H 0.7696 0.2237 0.7864 0.055 Uiso 1 1 calc R . .
H7B H 0.7706 0.2509 0.6808 0.055 Uiso 1 1 calc R . .
N8 N 0.64447(13) 0.24538(13) 0.7888(2) 0.0506(7) Uani 1 1 d . . .
H8A H 0.5988 0.2549 0.7797 0.061 Uiso 1 1 calc R . .
H8B H 0.6672 0.2273 0.8465 0.061 Uiso 1 1 calc R . .
N9 N 0.64479(13) 0.28538(13) 0.6291(2) 0.0506(7) Uani 1 1 d . . .
H9A H 0.5992 0.2949 0.6199 0.061 Uiso 1 1 calc R . .
H9B H 0.6678 0.2939 0.5805 0.061 Uiso 1 1 calc R . .
C1 C 1.1529(3) 0.4000(2) 1.0034(5) 0.0392(8) Uani 0.69 1 d PD A 1
C2 C 1.1151(4) 0.4467(3) 0.9532(5) 0.082(2) Uani 0.69 1 d P A 1
H2 H 1.0787 0.4396 0.8919 0.098 Uiso 0.69 1 calc PR A 1
C3 C 1.1291(4) 0.5059(3) 0.9910(6) 0.085(2) Uani 0.69 1 d P A 1
H3 H 1.1042 0.5384 0.9507 0.102 Uiso 0.69 1 calc PR A 1
C4 C 1.17526(18) 0.51941(16) 1.0801(3) 0.0517(9) Uani 0.69 1 d PD A 1
C5 C 1.2144(3) 0.4684(3) 1.1333(5) 0.0773(17) Uani 0.69 1 d P A 1
H5 H 1.2490 0.4748 1.1967 0.093 Uiso 0.69 1 calc PR A 1
C6 C 1.2023(3) 0.4100(3) 1.0937(5) 0.0715(16) Uani 0.69 1 d P A 1
H6 H 1.2288 0.3769 1.1298 0.086 Uiso 0.69 1 calc PR A 1
C7 C 1.1879(2) 0.58371(17) 1.1237(3) 0.0619(10) Uani 1 1 d D . .
C8 C 1.1196(3) 0.6141(2) 1.1324(5) 0.120(2) Uani 1 1 d . A .
H8C H 1.1294 0.6567 1.1528 0.180 Uiso 1 1 calc R . .
H8D H 1.1000 0.5932 1.1851 0.180 Uiso 1 1 calc R . .
H8E H 1.0848 0.6123 1.0652 0.180 Uiso 1 1 calc R . .
C9 C 1.2218(4) 0.6218(2) 1.0533(5) 0.147(3) Uani 1 1 d . A .
H9C H 1.2344 0.6618 1.0850 0.221 Uiso 1 1 calc R . .
H9D H 1.1877 0.6269 0.9858 0.221 Uiso 1 1 calc R . .
H9E H 1.2652 0.6016 1.0432 0.221 Uiso 1 1 calc R . .
C10 C 1.2376(3) 0.5828(2) 1.2317(4) 0.128(2) Uani 1 1 d . A .
H10A H 1.2845 0.5667 1.2276 0.192 Uiso 1 1 calc R . .
H10B H 1.2169 0.5570 1.2775 0.192 Uiso 1 1 calc R . .
H10C H 1.2435 0.6243 1.2596 0.192 Uiso 1 1 calc R . .
C11 C 1.35482(16) 0.28131(13) 0.9546(2) 0.0386(7) Uani 1 1 d . . .
C12 C 0.80736(16) 0.40471(14) 0.5012(2) 0.0420(7) Uani 1 1 d . . .
C13 C 0.74826(18) 0.44147(17) 0.4843(3) 0.0623(10) Uani 1 1 d . . .
H13 H 0.7017 0.4240 0.4716 0.075 Uiso 1 1 calc R . .
C14 C 0.7559(2) 0.50378(18) 0.4855(4) 0.0697(11) Uani 1 1 d . . .
H14 H 0.7141 0.5284 0.4748 0.084 Uiso 1 1 calc R . .
C15 C 0.82137(17) 0.53139(16) 0.5015(3) 0.0529(9) Uani 1 1 d . . .
C16 C 0.8803(2) 0.49362(18) 0.5197(4) 0.0791(13) Uani 1 1 d . . .
H16 H 0.9270 0.5111 0.5332 0.095 Uiso 1 1 calc R . .
C17 C 0.87354(19) 0.43050(17) 0.5189(4) 0.0770(13) Uani 1 1 d . . .
H17 H 0.9151 0.4056 0.5308 0.092 Uiso 1 1 calc R . .
C18 C 0.8276(2) 0.60162(17) 0.5010(3) 0.0634(10) Uani 1 1 d . . .
C19 C 0.7845(2) 0.62630(19) 0.3959(4) 0.0797(13) Uani 1 1 d . . .
H19A H 0.7904 0.6705 0.3940 0.119 Uiso 1 1 calc R . .
H19B H 0.7336 0.6165 0.3876 0.119 Uiso 1 1 calc R . .
H19C H 0.8020 0.6076 0.3394 0.119 Uiso 1 1 calc R . .
C20 C 0.7987(3) 0.6273(2) 0.5910(4) 0.0949(15) Uani 1 1 d . . .
H20A H 0.8249 0.6091 0.6566 0.142 Uiso 1 1 calc R . .
H20B H 0.7475 0.6176 0.5797 0.142 Uiso 1 1 calc R . .
H20C H 0.8051 0.6715 0.5942 0.142 Uiso 1 1 calc R . .
C21 C 0.9052(2) 0.62236(19) 0.5153(4) 0.0826(14) Uani 1 1 d . . .
H21A H 0.9332 0.6092 0.5836 0.124 Uiso 1 1 calc R . .
H21B H 0.9067 0.6668 0.5109 0.124 Uiso 1 1 calc R . .
H21C H 0.9255 0.6045 0.4607 0.124 Uiso 1 1 calc R . .
C22 C 1.01864(16) 0.27331(15) 0.6416(2) 0.0420(7) Uani 1 1 d . . .
C23 C 0.4851(12) 0.4078(3) 0.7050(18) 0.036(2) Uani 0.80 1 d PD B 1
C24 C 0.4374(2) 0.4510(2) 0.7135(5) 0.0711(16) Uani 0.80 1 d P B 1
H24 H 0.3922 0.4394 0.7252 0.085 Uiso 0.80 1 calc PR B 1
C25 C 0.4528(3) 0.5127(2) 0.7055(5) 0.0774(18) Uani 0.80 1 d P B 1
H25 H 0.4177 0.5420 0.7119 0.093 Uiso 0.80 1 calc PR B 1
C26 C 0.51646(17) 0.53151(15) 0.6890(3) 0.0477(8) Uani 0.80 1 d PD B 1
C27 C 0.5672(3) 0.4884(2) 0.6859(5) 0.0788(18) Uani 0.80 1 d P B 1
H27 H 0.6129 0.5006 0.6770 0.095 Uiso 0.80 1 calc PR B 1
C28 C 0.5533(3) 0.4275(2) 0.6957(6) 0.0812(19) Uani 0.80 1 d P B 1
H28 H 0.5901 0.3985 0.6962 0.097 Uiso 0.80 1 calc PR B 1
C29 C 0.5326(2) 0.59846(17) 0.6778(3) 0.0656(11) Uani 1 1 d D . .
C30 C 0.4687(2) 0.63189(18) 0.6105(4) 0.0815(13) Uani 1 1 d . B .
H30A H 0.4565 0.6137 0.5409 0.122 Uiso 1 1 calc R . .
H30B H 0.4810 0.6748 0.6051 0.122 Uiso 1 1 calc R . .
H30C H 0.4274 0.6286 0.6422 0.122 Uiso 1 1 calc R . .
C31 C 0.5489(4) 0.6281(2) 0.7865(5) 0.146(3) Uani 1 1 d . B .
H31A H 0.5051 0.6291 0.8125 0.219 Uiso 1 1 calc R . .
H31B H 0.5664 0.6696 0.7819 0.219 Uiso 1 1 calc R . .
H31C H 0.5857 0.6043 0.8343 0.219 Uiso 1 1 calc R . .
C32 C 0.5965(3) 0.6080(3) 0.6316(6) 0.154(3) Uani 1 1 d . B .
H32A H 0.6390 0.5895 0.6768 0.230 Uiso 1 1 calc R . .
H32B H 0.6047 0.6517 0.6254 0.230 Uiso 1 1 calc R . .
H32C H 0.5874 0.5892 0.5626 0.230 Uiso 1 1 calc R . .
C33 C 0.67887(15) 0.25822(14) 0.7158(2) 0.0401(7) Uani 1 1 d . . .
C34 C 0.5878(6) 0.4309(7) 0.0180(10) 0.093(8) Uiso 0.40 1 d PG C 1
H34 H 0.5478 0.4152 -0.0315 0.111 Uiso 0.40 1 calc PR C 1
C35 C 0.6276(7) 0.3931(4) 0.0944(11) 0.081(6) Uiso 0.40 1 d PG C 1
H35 H 0.6148 0.3516 0.0971 0.098 Uiso 0.40 1 calc PR C 1
C36 C 0.6863(6) 0.4161(6) 0.1668(8) 0.078(4) Uiso 0.40 1 d PG C 1
H36 H 0.7135 0.3903 0.2191 0.093 Uiso 0.40 1 calc PR C 1
C37 C 0.7051(6) 0.4769(7) 0.1629(10) 0.103(5) Uiso 0.40 1 d PG C 1
H37 H 0.7452 0.4927 0.2124 0.123 Uiso 0.40 1 calc PR C 1
C38 C 0.6653(8) 0.5147(4) 0.0865(14) 0.104(4) Uiso 0.40 1 d PG C 1
H38 H 0.6782 0.5563 0.0838 0.124 Uiso 0.40 1 calc PR C 1
C39 C 0.6067(7) 0.4917(6) 0.0141(10) 0.095(5) Uiso 0.40 1 d PG C 1
H39 H 0.5795 0.5175 -0.0382 0.114 Uiso 0.40 1 calc PR C 1
C40 C 0.9839(4) 0.49041(19) 0.2524(4) 0.152(3) Uani 1 1 d G . .
H40 H 0.9969 0.5319 0.2651 0.183 Uiso 1 1 calc R . .
C41 C 1.0242(2) 0.4530(3) 0.2032(4) 0.151(3) Uani 1 1 d G . .
H41 H 1.0647 0.4689 0.1822 0.181 Uiso 1 1 calc R . .
C42 C 1.0051(3) 0.3924(3) 0.1846(3) 0.141(2) Uani 1 1 d G . .
H42 H 1.0326 0.3668 0.1509 0.169 Uiso 1 1 calc R . .
C43 C 0.9459(3) 0.36912(17) 0.2152(3) 0.120(2) Uani 1 1 d G . .
H43 H 0.9329 0.3277 0.2025 0.144 Uiso 1 1 calc R . .
C44 C 0.9057(2) 0.4065(3) 0.2645(4) 0.135(2) Uani 1 1 d G . .
H44 H 0.8652 0.3906 0.2854 0.163 Uiso 1 1 calc R . .
C45 C 0.9247(3) 0.4672(2) 0.2831(4) 0.186(4) Uani 1 1 d G . .
H45 H 0.8972 0.4927 0.3167 0.224 Uiso 1 1 calc R . .
C46 C 0.6672(11) 0.4466(11) 0.1785(15) 0.149(14) Uiso 0.20 1 d PG D 2
H46 H 0.6986 0.4342 0.2419 0.179 Uiso 0.20 1 calc PR D 2
C47 C 0.6513(9) 0.5079(9) 0.1602(12) 0.095(7) Uiso 0.20 1 d PG D 2
H47 H 0.6719 0.5373 0.2111 0.115 Uiso 0.20 1 calc PR D 2
C48 C 0.6055(10) 0.5261(6) 0.0675(13) 0.090(7) Uiso 0.20 1 d PG D 2
H48 H 0.5946 0.5679 0.0550 0.108 Uiso 0.20 1 calc PR D 2
C49 C 0.5754(9) 0.4830(8) -0.0070(11) 0.056(5) Uiso 0.20 1 d PG D 2
H49 H 0.5441 0.4955 -0.0704 0.068 Uiso 0.20 1 calc PR D 2
C50 C 0.5913(12) 0.4218(7) 0.0113(17) 0.074(12) Uiso 0.20 1 d PG D 2
H50 H 0.5708 0.3924 -0.0396 0.089 Uiso 0.20 1 calc PR D 2
C51 C 0.6372(14) 0.4036(7) 0.104(2) 0.098(17) Uiso 0.20 1 d PG D 2
H51 H 0.6480 0.3617 0.1166 0.118 Uiso 0.20 1 calc PR D 2
C70 C 0.6474(11) 0.5203(7) 0.0362(14) 0.093(6) Uiso 0.25 1 d PG E 4
H70 H 0.6442 0.5592 0.0042 0.112 Uiso 0.25 1 calc PR E 4
C71 C 0.5996(9) 0.4746(11) -0.0073(12) 0.105(10) Uiso 0.25 1 d PG E 4
H71 H 0.5638 0.4823 -0.0690 0.126 Uiso 0.25 1 calc PR E 4
C72 C 0.6042(13) 0.4178(9) 0.0396(19) 0.093(8) Uiso 0.25 1 d PG E 4
H72 H 0.5716 0.3866 0.0098 0.111 Uiso 0.25 1 calc PR E 4
C73 C 0.6566(15) 0.4066(7) 0.1298(19) 0.091(8) Uiso 0.25 1 d PG E 4
H73 H 0.6597 0.3677 0.1618 0.109 Uiso 0.25 1 calc PR E 4
C74 C 0.7044(10) 0.4522(13) 0.1733(12) 0.112(8) Uiso 0.25 1 d PG E 4
H74 H 0.7402 0.4446 0.2350 0.135 Uiso 0.25 1 calc PR E 4
C75 C 0.6998(9) 0.5091(10) 0.1265(13) 0.079(7) Uiso 0.25 1 d PG E 4
H75 H 0.7324 0.5403 0.1562 0.095 Uiso 0.25 1 calc PR E 4
C81 C 0.7332(7) 0.4773(8) 0.1975(7) 0.081(9) Uiso 0.15 1 d PG F 5
H81 H 0.7792 0.4841 0.2419 0.097 Uiso 0.15 1 calc PR F 5
C82 C 0.6991(7) 0.5235(9) 0.1328(8) 0.14(2) Uiso 0.15 1 d PG F 5
H82 H 0.7218 0.5619 0.1330 0.162 Uiso 0.15 1 calc PR F 5
C83 C 0.6317(8) 0.5136(9) 0.0678(8) 0.062(7) Uiso 0.15 1 d PG F 5
H83 H 0.6084 0.5452 0.0236 0.074 Uiso 0.15 1 calc PR F 5
C84 C 0.5985(8) 0.4574(9) 0.0675(9) 0.105(12) Uiso 0.15 1 d PG F 5
H84 H 0.5524 0.4507 0.0231 0.126 Uiso 0.15 1 calc PR F 5
C85 C 0.6326(7) 0.4112(9) 0.1322(9) 0.109(16) Uiso 0.15 1 d PG F 5
H85 H 0.6099 0.3728 0.1320 0.130 Uiso 0.15 1 calc PR F 5
C86 C 0.6999(7) 0.4211(8) 0.1972(8) 0.122(18) Uiso 0.15 1 d PG F 5
H86 H 0.7233 0.3895 0.2414 0.146 Uiso 0.15 1 calc PR F 5
C1' C 1.1448(5) 0.4036(3) 0.9958(8) 0.0392(8) Uani 0.31 1 d PGD A 5
C2' C 1.0906(5) 0.4349(3) 1.0274(7) 0.082(2) Uani 0.31 1 d PG A 5
H2' H 1.0458 0.4162 1.0265 0.098 Uiso 0.31 1 calc PR F 5
C3' C 1.1047(9) 0.4960(6) 1.0611(13) 0.085(2) Uani 0.31 1 d P A 5
H3' H 1.0666 0.5213 1.0708 0.102 Uiso 0.31 1 calc PR A 5
C4' C 1.17526(18) 0.51941(16) 1.0801(3) 0.0517(9) Uani 0.31 1 d PD A 5
C5' C 1.2229(8) 0.4899(7) 1.0479(12) 0.0773(17) Uani 0.31 1 d P A 5
H5' H 1.2686 0.5080 1.0543 0.093 Uiso 0.31 1 calc PR A 5
C6' C 1.2110(5) 0.4311(4) 1.0029(8) 0.0715(16) Uani 0.31 1 d PG A 5
H6' H 1.2476 0.4111 0.9781 0.086 Uiso 0.31 1 calc PR F 5
C23' C 0.494(6) 0.4068(14) 0.719(8) 0.036(2) Uani 0.20 1 d PD B 5
C24' C 0.4397(11) 0.4398(10) 0.637(2) 0.0711(16) Uani 0.20 1 d P B 5
H24' H 0.3985 0.4201 0.5964 0.085 Uiso 0.20 1 calc PR B 5
C25' C 0.4533(11) 0.5000(9) 0.626(2) 0.0774(18) Uani 0.20 1 d P B 5
H25' H 0.4204 0.5226 0.5747 0.093 Uiso 0.20 1 calc PR B 5
C26' C 0.51646(17) 0.53151(15) 0.6890(3) 0.0477(8) Uani 0.20 1 d PD B 5
C27' C 0.5617(5) 0.4902(10) 0.7559(11) 0.0788(18) Uani 0.20 1 d PG B 5
H27' H 0.6074 0.5042 0.7931 0.095 Uiso 0.20 1 calc PR F 5
C28' C 0.5427(11) 0.4295(10) 0.771(2) 0.0812(19) Uani 0.20 1 d P B 5
H28' H 0.5717 0.4067 0.8257 0.097 Uiso 0.20 1 calc PR B 5

loop_
_atom_site_aniso_label
_atom_site_aniso_U_11
_atom_site_aniso_U_22
_atom_site_aniso_U_33
_atom_site_aniso_U_23
_atom_site_aniso_U_13
_atom_site_aniso_U_12
S1 0.0336(4) 0.0377(4) 0.0394(4) -0.0033(3) 0.0108(3) -0.0050(3)
S2 0.0331(4) 0.0434(5) 0.0459(5) -0.0032(4) 0.0103(3) -0.0042(3)
S3 0.0316(4) 0.0419(5) 0.0491(5) -0.0037(4) 0.0091(3) -0.0015(3)
O1 0.0389(12) 0.0480(13) 0.0418(12) -0.0082(10) 0.0131(9) -0.0052(9)
O2 0.0394(12) 0.0487(13) 0.0494(13) 0.0076(11) 0.0085(10) -0.0004(10)
O3 0.0329(11) 0.0437(13) 0.0465(12) 0.0010(10) 0.0091(9) -0.0046(9)
O4 0.0378(12) 0.0546(14) 0.0584(14) -0.0107(11) 0.0175(10) -0.0019(10)
O5 0.0370(12) 0.0527(14) 0.0523(14) 0.0048(11) 0.0055(10) -0.0065(10)
O6 0.0334(11) 0.0538(14) 0.0507(13) -0.0069(11) 0.0109(10) -0.0067(10)
O7 0.0393(12) 0.0510(14) 0.0552(14) 0.0050(11) 0.0071(11) -0.0008(10)
O8 0.0403(12) 0.0565(14) 0.0628(15) -0.0179(12) 0.0164(11) -0.0042(11)
O9 0.0318(11) 0.0495(13) 0.0528(13) -0.0039(11) 0.0105(10) -0.0030(9)
N1 0.0394(15) 0.0559(18) 0.0543(17) 0.0092(14) 0.0137(13) 0.0080(13)
N2 0.0355(14) 0.0530(17) 0.0513(16) 0.0126(13) 0.0095(12) 0.0051(12)
N3 0.0378(14) 0.0560(18) 0.0531(17) 0.0143(14) 0.0158(13) 0.0076(13)
N4 0.0374(15) 0.0663(19) 0.0415(15) -0.0134(13) 0.0066(12) 0.0039(13)
N5 0.0337(14) 0.0668(19) 0.0486(16) -0.0162(14) 0.0071(12) 0.0056(13)
N6 0.0354(14) 0.072(2) 0.0465(16) -0.0169(14) 0.0051(12) 0.0050(13)
N7 0.0354(14) 0.0516(17) 0.0507(16) 0.0091(13) 0.0109(12) 0.0032(12)
N8 0.0331(14) 0.0641(19) 0.0544(17) 0.0176(14) 0.0101(12) 0.0041(13)
N9 0.0335(14) 0.0666(19) 0.0523(17) 0.0132(15) 0.0114(12) 0.0025(13)
C1 0.0338(19) 0.0402(19) 0.0444(19) -0.0070(16) 0.0108(15) -0.0039(15)
C2 0.099(5) 0.042(3) 0.082(5) -0.011(3) -0.024(4) -0.003(3)
C3 0.105(5) 0.045(3) 0.091(5) -0.001(4) -0.005(4) 0.012(3)
C4 0.049(2) 0.052(2) 0.056(2) -0.0174(17) 0.0160(17) -0.0111(17)
C5 0.066(3) 0.069(4) 0.083(4) -0.027(3) -0.010(3) 0.003(3)
C6 0.061(3) 0.060(3) 0.081(4) -0.025(3) -0.010(3) 0.008(3)
C7 0.068(2) 0.053(2) 0.068(2) -0.0223(19) 0.022(2) -0.0089(19)
C8 0.076(3) 0.096(4) 0.185(6) -0.079(4) 0.028(3) 0.001(3)
C9 0.265(8) 0.066(3) 0.156(6) -0.045(4) 0.140(6) -0.065(4)
C10 0.154(5) 0.072(3) 0.119(5) -0.045(3) -0.044(4) 0.011(3)
C11 0.0383(16) 0.0322(16) 0.0458(18) -0.0028(14) 0.0110(14) 0.0000(13)
C12 0.0372(17) 0.0428(18) 0.0464(18) 0.0001(15) 0.0107(14) -0.0029(14)
C13 0.0369(19) 0.055(2) 0.093(3) 0.011(2) 0.0112(19) 0.0000(16)
C14 0.046(2) 0.049(2) 0.114(3) 0.015(2) 0.019(2) 0.0073(17)
C15 0.0412(19) 0.045(2) 0.071(2) 0.0042(18) 0.0109(17) 0.0000(15)
C16 0.041(2) 0.052(2) 0.139(4) -0.003(3) 0.012(2) -0.0074(18)
C17 0.038(2) 0.047(2) 0.144(4) -0.003(2) 0.016(2) 0.0015(17)
C18 0.057(2) 0.051(2) 0.082(3) 0.002(2) 0.014(2) -0.0003(18)
C19 0.070(3) 0.054(2) 0.107(4) 0.017(2) 0.005(2) 0.004(2)
C20 0.115(4) 0.057(3) 0.119(4) -0.012(3) 0.042(3) -0.001(3)
C21 0.067(3) 0.051(2) 0.120(4) 0.010(2) 0.003(3) -0.012(2)
C22 0.0359(17) 0.049(2) 0.0408(18) -0.0058(15) 0.0080(14) -0.0013(14)
C23 0.028(7) 0.0431(18) 0.035(8) 0.0001(17) 0.002(4) 0.002(2)
C24 0.043(2) 0.056(3) 0.125(5) 0.009(3) 0.043(3) 0.001(2)
C25 0.055(3) 0.043(3) 0.143(6) 0.017(3) 0.041(4) 0.011(2)
C26 0.0406(18) 0.0450(19) 0.058(2) 0.0061(16) 0.0120(15) 0.0037(15)
C27 0.042(2) 0.054(3) 0.149(6) -0.005(4) 0.041(3) -0.009(2)
C28 0.044(3) 0.043(3) 0.167(6) -0.002(4) 0.045(3) 0.004(2)
C29 0.051(2) 0.053(2) 0.092(3) 0.023(2) 0.015(2) 0.0001(17)
C30 0.074(3) 0.047(2) 0.120(4) 0.023(2) 0.015(3) 0.007(2)
C31 0.220(7) 0.055(3) 0.125(5) 0.006(3) -0.034(5) -0.049(4)
C32 0.086(4) 0.104(4) 0.297(9) 0.109(5) 0.099(5) 0.029(3)
C33 0.0355(16) 0.0376(17) 0.0479(19) 0.0029(14) 0.0108(14) -0.0031(13)
C40 0.212(9) 0.117(6) 0.133(6) -0.016(5) 0.053(6) -0.034(6)
C41 0.149(6) 0.125(6) 0.175(8) 0.031(6) 0.030(5) -0.014(5)
C42 0.128(6) 0.141(7) 0.156(6) 0.039(5) 0.037(5) 0.008(5)
C43 0.136(5) 0.119(5) 0.109(5) 0.006(4) 0.037(4) 0.011(4)
C44 0.154(6) 0.128(6) 0.139(6) -0.006(5) 0.064(5) -0.024(5)
C45 0.254(11) 0.142(8) 0.201(9) -0.040(7) 0.130(8) -0.022(7)
C1' 0.0338(19) 0.0402(19) 0.0444(19) -0.0070(16) 0.0108(15) -0.0039(15)
C2' 0.099(5) 0.042(3) 0.082(5) -0.011(3) -0.024(4) -0.003(3)
C3' 0.105(5) 0.045(3) 0.091(5) -0.001(4) -0.005(4) 0.012(3)
C4' 0.049(2) 0.052(2) 0.056(2) -0.0174(17) 0.0160(17) -0.0111(17)
C5' 0.066(3) 0.069(4) 0.083(4) -0.027(3) -0.010(3) 0.003(3)
C6' 0.061(3) 0.060(3) 0.081(4) -0.025(3) -0.010(3) 0.008(3)
C23' 0.028(7) 0.0431(18) 0.035(8) 0.0001(17) 0.002(4) 0.002(2)
C24' 0.043(2) 0.056(3) 0.125(5) 0.009(3) 0.043(3) 0.001(2)
C25' 0.055(3) 0.043(3) 0.143(6) 0.017(3) 0.041(4) 0.011(2)
C26' 0.0406(18) 0.0450(19) 0.058(2) 0.0061(16) 0.0120(15) 0.0037(15)
C27' 0.042(2) 0.054(3) 0.149(6) -0.005(4) 0.041(3) -0.009(2)
C28' 0.044(3) 0.043(3) 0.167(6) -0.002(4) 0.045(3) 0.004(2)

loop_
_atom_type_symbol
_atom_type_description
_atom_type_scat_dispersion_real
_atom_type_scat_dispersion_imag
_atom_type_scat_source
C C 0.0033 0.0016 'International Tables Vol C Tables 4.2.6.8 and 6.1.1.4'
H H 0.0000 0.0000 'International Tables Vol C Tables 4.2.6.8 and 6.1.1.4'
N N 0.0061 0.0033 'International Tables Vol C Tables 4.2.6.8 and 6.1.1.4'
O O 0.0106 0.0060 'International Tables Vol C Tables 4.2.6.8 and 6.1.1.4'
S S 0.1246 0.1234 'International Tables Vol C Tables 4.2.6.8 and 6.1.1.4'

loop_
_geom_angle_atom_site_label_1
_geom_angle_atom_site_label_2
_geom_angle_atom_site_label_3
_geom_angle
O3 S1 O2 112.46(12)
O3 S1 O1 111.64(12)
O2 S1 O1 111.72(13)
O3 S1 C1 108.8(2)
O2 S1 C1 105.0(2)
O1 S1 C1 106.9(2)
O3 S1 C1' 103.8(3)
O2 S1 C1' 110.0(3)
O1 S1 C1' 106.8(4)
C1 S1 C1' 5.8(4)
O4 S2 O5 111.36(13)
O4 S2 O6 113.06(13)
O5 S2 O6 111.85(13)
O4 S2 C12 106.92(14)
O5 S2 C12 107.01(14)
O6 S2 C12 106.18(14)
O7 S3 O9 112.92(13)
O7 S3 O8 111.30(14)
O9 S3 O8 111.99(13)
O7 S3 C23 108.4(6)
O9 S3 C23 106.5(8)
O8 S3 C23 105.3(10)
O7 S3 C23' 101(3)
O9 S3 C23' 112(4)
O8 S3 C23' 107(4)
C23 S3 C23' 7(3)
C2 C1 C6 119.8(5)
C2 C1 S1 118.7(4)
C6 C1 S1 121.5(4)
C1 C2 C3 120.1(6)
C4 C3 C2 123.8(6)
C3 C4 C5 114.9(4)
C3 C4 C7 123.7(4)
C5 C4 C7 121.4(4)
C6 C5 C4 121.2(5)
C1 C6 C5 120.1(6)
C8 C7 C9 108.1(5)
C8 C7 C10 107.4(4)
C9 C7 C10 108.8(5)
C8 C7 C4 112.3(3)
C9 C7 C4 109.6(3)
C10 C7 C4 110.6(3)
N1 C11 N2 119.4(3)
N1 C11 N3 120.1(3)
N2 C11 N3 120.5(3)
C17 C12 C13 119.0(3)
C17 C12 S2 119.5(3)
C13 C12 S2 121.5(2)
C12 C13 C14 120.3(3)
C15 C14 C13 122.4(3)
C14 C15 C16 116.4(3)
C14 C15 C18 120.8(3)
C16 C15 C18 122.8(3)
C15 C16 C17 121.9(3)
C12 C17 C16 119.9(3)
C21 C18 C20 108.3(4)
C21 C18 C19 108.0(3)
C20 C18 C19 110.8(4)
C21 C18 C15 111.8(3)
C20 C18 C15 108.8(3)
C19 C18 C15 109.2(3)
N4 C22 N5 120.7(3)
N4 C22 N6 119.6(3)
N5 C22 N6 119.8(3)
C24 C23 C28 116.9(4)
C24 C23 S3 123.5(16)
C28 C23 S3 119.2(15)
C23 C24 C25 121.5(8)
C26 C25 C24 121.5(4)
C25 C26 C27 117.8(4)
C25 C26 C29 121.6(3)
C27 C26 C29 120.5(3)
C26 C27 C28 121.2(4)
C27 C28 C23 120.8(7)
C32 C29 C26 112.2(4)
C32 C29 C30 108.3(4)
C26 C29 C30 111.8(3)
C32 C29 C31 108.2(5)
C26 C29 C31 108.7(3)
C30 C29 C31 107.5(4)
N8 C33 N9 120.1(3)
N8 C33 N7 119.6(3)
N9 C33 N7 120.3(3)
C35 C34 C39 120.0
C36 C35 C34 120.0
C35 C36 C37 120.0
C36 C37 C38 120.0
C39 C38 C37 120.0
C38 C39 C34 120.0
C41 C40 C45 120.0
C40 C41 C42 120.0
C43 C42 C41 120.0
C42 C43 C44 120.0
C45 C44 C43 120.0
C44 C45 C40 120.0
C47 C46 C51 120.0
C48 C47 C46 120.0
C49 C48 C47 120.0
C48 C49 C50 120.0
C51 C50 C49 120.0
C50 C51 C46 120.0
C71 C70 C75 120.0
C72 C71 C70 120.0
C71 C72 C73 120.0
C74 C73 C72 120.0
C75 C74 C73 120.0
C74 C75 C70 120.0
C82 C81 C86 120.0
C81 C82 C83 120.0
C84 C83 C82 120.0
C83 C84 C85 120.0
C86 C85 C84 120.0
C85 C86 C81 120.0
C2' C1' C6' 120.0
C2' C1' S1 122.9(4)
C6' C1' S1 117.0(4)
C1' C2' C3' 117.4(9)
C1' C6' C5' 118.6(8)
C28' C23' C24' 124(2)
C28' C23' S3 127(6)
C24' C23' S3 109(4)
C25' C24' C23' 116(2)
C23' C28' C27' 122(3)

loop_
_geom_bond_atom_site_label_1
_geom_bond_atom_site_label_2
_geom_bond_distance
S1 O3 1.459(2)
S1 O2 1.463(2)
S1 O1 1.465(2)
S1 C1 1.752(4)
S1 C1' 1.784(6)
S2 O4 1.457(2)
S2 O5 1.459(2)
S2 O6 1.460(2)
S2 C12 1.767(3)
S3 O7 1.453(2)
S3 O9 1.456(2)
S3 O8 1.467(2)
S3 C23 1.762(4)
S3 C23' 1.763(9)
N1 C11 1.317(4)
N2 C11 1.323(4)
N3 C11 1.325(4)
N4 C22 1.320(4)
N5 C22 1.326(4)
N6 C22 1.329(4)
N7 C33 1.330(4)
N8 C33 1.321(4)
N9 C33 1.322(4)
C1 C2 1.339(8)
C1 C6 1.358(8)
C2 C3 1.398(8)
C3 C4 1.331(7)
C4 C5 1.439(7)
C4 C7 1.525(5)
C5 C6 1.386(8)
C7 C8 1.499(5)
C7 C9 1.509(6)
C7 C10 1.520(6)
C12 C17 1.359(4)
C12 C13 1.367(4)
C13 C14 1.379(5)
C14 C15 1.365(5)
C15 C16 1.378(5)
C15 C18 1.550(5)
C16 C17 1.395(5)
C18 C21 1.524(5)
C18 C20 1.534(6)
C18 C19 1.540(5)
C23 C24 1.34(2)
C23 C28 1.41(2)
C24 C25 1.399(7)
C25 C26 1.355(6)
C26 C27 1.366(6)
C26 C29 1.520(5)
C27 C28 1.377(7)
C29 C32 1.507(6)
C29 C30 1.524(5)
C29 C31 1.543(7)
C34 C35 1.3900
C34 C39 1.3900
C35 C36 1.3900
C36 C37 1.3900
C37 C38 1.3900
C38 C39 1.3900
C40 C41 1.3900
C40 C45 1.3900
C41 C42 1.3900
C42 C43 1.3900
C43 C44 1.3900
C44 C45 1.3900
C46 C47 1.3900
C46 C51 1.3900
C47 C48 1.3900
C48 C49 1.3900
C49 C50 1.3900
C50 C51 1.3900
C70 C71 1.3900
C70 C75 1.3900
C71 C72 1.3900
C72 C73 1.3900
C73 C74 1.3900
C74 C75 1.3900
C81 C82 1.3900
C81 C86 1.3900
C82 C83 1.3900
C83 C84 1.3900
C84 C85 1.3900
C85 C86 1.3900
C1' C2' 1.3899
C1' C6' 1.3899
C2' C3' 1.424(16)
C5' C6' 1.418(15)
C23' C28' 1.13(7)
C23' C24' 1.50(8)
C24' C25' 1.37(3)
C27' C28' 1.41(3)
